data_2207298
loop_
_publ_author_name
'Cobo, Debora'
'Quiroga, Jairo'
'Cobo, Justo'
'Low, John N.'
'Glidewell, Christopher'

_publ_section_title
;
 (<i>E</i>)-3-(4-Chlorophenyl)-2-(2-thienyl)acrylonitrile: chains built
 from C---H&#x00B7;&#x00B7;&#x00B7;N hydrogen bonds
;
_journal_coeditor_code LH6521
_journal_issue 11
_journal_name_full 'Acta Crystallographica Section E'
_journal_page_first o3639
_journal_page_last o3641
_journal_paper_doi 10.1107/S1600536805031752
_journal_volume 61
_journal_year 2005
_chemical_formula_iupac 'C13 H8 Cl N S'
_chemical_formula_moiety 'C13 H8 Cl N S'
_chemical_formula_sum 'C13 H8 Cl N S'
_chemical_formula_weight 245.72
_chemical_name_systematic
;
(E)-3-(4-Chlorophenyl)-2-(2-thienyl)acrylonitrile
;
_space_group_IT_number 14
_symmetry_cell_setting monoclinic
_symmetry_space_group_name_Hall '-P 2yn'
_symmetry_space_group_name_H-M 'P 1 21/n 1'
_atom_sites_solution_hydrogens geom
_atom_sites_solution_primary direct
_atom_sites_solution_secondary difmap
_cell_angle_alpha 90.00
_cell_angle_beta 97.2160(16)
_cell_angle_gamma 90.00
_cell_formula_units_Z 4
_cell_length_a 3.8142(2)
_cell_length_b 23.6852(8)
_cell_length_c 12.5319(5)
_cell_measurement_reflns_used 2552
_cell_measurement_temperature 120(2)
_cell_measurement_theta_max 27.54
_cell_measurement_theta_min 3.44
_cell_volume 1123.17(8)
_computing_cell_refinement 'DENZO (Otwinowski & Minor, 1997) and COLLECT'
_computing_data_collection 'COLLECT (Hooft, 1999)'
_computing_data_reduction 'DENZO and COLLECT'
_computing_molecular_graphics 'PLATON (Spek, 2003)'
_computing_publication_material 'SHELXL97 and PRPKAPPA (Ferguson, 1999)'
_computing_structure_refinement 'OSCAIL and SHELXL97 (Sheldrick, 1997)'
_computing_structure_solution 'OSCAIL (McArdle, 2003) and SHELXS97 (Sheldrick, 1997)'
_diffrn_ambient_temperature 120(2)
_diffrn_detector_area_resol_mean 9.091
_diffrn_measured_fraction_theta_full 0.993
_diffrn_measured_fraction_theta_max 0.993
_diffrn_measurement_device_type 'Bruker--Nonius 95mm CCD camera on \k goniostat'
_diffrn_measurement_method '\f and \w'
_diffrn_radiation_monochromator graphite
_diffrn_radiation_source 'Bruker-Nonius FR91 rotating anode'
_diffrn_radiation_type 'Mo K\a'
_diffrn_radiation_wavelength 0.71073
_diffrn_reflns_av_R_equivalents 0.0326
_diffrn_reflns_av_sigmaI/netI 0.0324
_diffrn_reflns_limit_h_max 4
_diffrn_reflns_limit_h_min -4
_diffrn_reflns_limit_k_max 25
_diffrn_reflns_limit_k_min -30
_diffrn_reflns_limit_l_max 16
_diffrn_reflns_limit_l_min -16
_diffrn_reflns_number 11691
_diffrn_reflns_theta_full 27.54
_diffrn_reflns_theta_max 27.54
_diffrn_reflns_theta_min 3.44
_diffrn_standards_decay_% nil
_exptl_absorpt_coefficient_mu 0.493
_exptl_absorpt_correction_T_max 0.943
_exptl_absorpt_correction_T_min 0.866
_exptl_absorpt_correction_type multi-scan
_exptl_absorpt_process_details '(SADABS; Sheldrick, 2003)'
_exptl_crystal_colour yellow
_exptl_crystal_density_diffrn 1.453
_exptl_crystal_density_method 'not measured'
_exptl_crystal_description needle
_exptl_crystal_F_000 504
_exptl_crystal_size_max 0.30
_exptl_crystal_size_mid 0.20
_exptl_crystal_size_min 0.12
_refine_diff_density_max 0.550
_refine_diff_density_min -1.019
_refine_ls_extinction_method none
_refine_ls_goodness_of_fit_ref 1.060
_refine_ls_hydrogen_treatment constr
_refine_ls_matrix_type full
_refine_ls_number_parameters 145
_refine_ls_number_reflns 2552
_refine_ls_number_restraints 10
_refine_ls_restrained_S_all 1.093
_refine_ls_R_factor_all 0.0514
_refine_ls_R_factor_gt 0.0394
_refine_ls_shift/su_max 0.001
_refine_ls_shift/su_mean 0.000
_refine_ls_structure_factor_coef Fsqd
_refine_ls_weighting_details 'w = 1/[\s^2^(Fo^2^)+(0.0351P)^2^+0.9116P] where P = (Fo^2^+2Fc^2^)/3'
_refine_ls_weighting_scheme calc
_refine_ls_wR_factor_gt 0.0885
_refine_ls_wR_factor_ref 0.0940
_reflns_number_gt 2132
_reflns_number_total 2552
_reflns_threshold_expression I>2\s(I)
_cod_data_source_file lh6521.cif
_cod_data_source_block I
_cod_original_sg_symbol_H-M 'P 21/n'
_cod_database_code 2207298
_cod_database_fobs_code 2207298

loop_
_symmetry_equiv_pos_as_xyz
'x, y, z'
'-x+1/2, y+1/2, -z+1/2'
'-x, -y, -z'
'x+1/2, -y+1/2, z+1/2'

loop_
_atom_site_label
_atom_site_fract_x
_atom_site_fract_y
_atom_site_fract_z
_atom_site_U_iso_or_equiv
_atom_site_adp_type
_atom_site_calc_flag
_atom_site_refinement_flags
_atom_site_occupancy
_atom_site_disorder_assembly
_atom_site_disorder_group
_atom_site_type_symbol
Cl34 0.34216(14) 0.50512(2) 0.68406(4) 0.02927(16) Uani d . 1 A . Cl
S21 0.7644(2) 0.14768(3) 0.45758(5) 0.0204(2) Uani d PD 0.802(3) A -1 S
S21A 0.5909(9) 0.10747(8) 0.66549(18) 0.0204(2) Uani d PD 0.198(3) A -2 S
N1 0.3752(5) 0.22435(8) 0.80736(14) 0.0314(4) Uani d . 1 . . N
C1 0.4690(5) 0.22378(8) 0.72392(15) 0.0219(4) Uani d . 1 . . C
C2 0.5721(5) 0.21992(8) 0.61686(14) 0.0187(4) Uani d . 1 A . C
C3 0.5864(5) 0.26641(8) 0.55581(15) 0.0209(4) Uani d . 1 . . C
C22 0.6355(5) 0.16265(6) 0.58077(9) 0.0197(4) Uani d D 1 . . C
C23 0.5928(8) 0.11359(6) 0.63458(17) 0.0224(4) Uani d PD 0.802(3) A -1 C
C24 0.6664(9) 0.06308(5) 0.57986(16) 0.0224(4) Uani d PD 0.802(3) A -1 C
C25 0.7582(9) 0.07648(5) 0.48227(16) 0.0224(4) Uani d PRD 0.802(3) A -1 C
C23A 0.748(5) 0.1471(4) 0.4861(7) 0.0224(4) Uani d PD 0.198(3) A -2 C
C24A 0.773(4) 0.0881(4) 0.4667(8) 0.0224(4) Uani d PD 0.198(3) A -2 C
C25A 0.683(4) 0.0664(4) 0.5601(7) 0.0224(4) Uani d PD 0.198(3) A -2 C
C31 0.5370(5) 0.32511(8) 0.58827(15) 0.0197(4) Uani d . 1 A . C
C32 0.6649(5) 0.34480(8) 0.69114(15) 0.0206(4) Uani d . 1 . . C
C33 0.6102(5) 0.40037(8) 0.71952(15) 0.0214(4) Uani d . 1 A . C
C35 0.3042(5) 0.41834(9) 0.54241(16) 0.0242(4) Uani d . 1 A . C
C34 0.4250(5) 0.43614(8) 0.64543(16) 0.0214(4) Uani d . 1 . . C
C36 0.3651(5) 0.36295(9) 0.51405(16) 0.0240(4) Uani d . 1 . . C
H3 0.6335 0.2606 0.4840 0.025 Uiso calc R 1 A . H
H23 0.5187 0.1131 0.7042 0.027 Uiso calc PR 0.802(3) A -1 H
H24 0.6530 0.0259 0.6075 0.027 Uiso calc PR 0.802(3) A -1 H
H25 0.8142 0.0490 0.4319 0.027 Uiso calc PR 0.802(3) A -1 H
H23A 0.8073 0.1743 0.4356 0.027 Uiso calc PR 0.198(3) A -2 H
H24A 0.8360 0.0691 0.4051 0.027 Uiso calc PR 0.198(3) A -2 H
H25A 0.6705 0.0265 0.5671 0.027 Uiso calc PR 0.198(3) A -2 H
H32 0.7899 0.3199 0.7418 0.025 Uiso calc R 1 A . H
H33 0.6990 0.4138 0.7892 0.026 Uiso calc R 1 . . H
H35 0.1815 0.4436 0.4919 0.029 Uiso calc R 1 . . H
H36 0.2885 0.3506 0.4428 0.029 Uiso calc R 1 A . H

loop_
_atom_site_aniso_label
_atom_site_aniso_U_11
_atom_site_aniso_U_22
_atom_site_aniso_U_33
_atom_site_aniso_U_12
_atom_site_aniso_U_13
_atom_site_aniso_U_23
Cl34 0.0301(3) 0.0250(3) 0.0326(3) 0.0034(2) 0.0032(2) -0.0020(2)
S21 0.0216(3) 0.0241(3) 0.0164(4) 0.0006(2) 0.0054(3) -0.0021(3)
S21A 0.0216(3) 0.0241(3) 0.0164(4) 0.0006(2) 0.0054(3) -0.0021(3)
N1 0.0406(11) 0.0332(10) 0.0224(9) 0.0029(8) 0.0122(8) 0.0017(8)
C1 0.0225(10) 0.0228(10) 0.0208(10) 0.0023(8) 0.0045(8) 0.0016(8)
C2 0.0154(9) 0.0268(10) 0.0140(8) 0.0014(7) 0.0021(7) -0.0008(7)
C3 0.0192(9) 0.0284(10) 0.0153(9) -0.0007(8) 0.0037(7) -0.0017(8)
C22 0.0147(9) 0.0274(10) 0.0165(9) 0.0015(7) 0.0004(7) -0.0010(8)
C23 0.0249(7) 0.0234(7) 0.0188(8) -0.0008(6) 0.0026(7) 0.0052(6)
C24 0.0249(7) 0.0234(7) 0.0188(8) -0.0008(6) 0.0026(7) 0.0052(6)
C25 0.0249(7) 0.0234(7) 0.0188(8) -0.0008(6) 0.0026(7) 0.0052(6)
C23A 0.0249(7) 0.0234(7) 0.0188(8) -0.0008(6) 0.0026(7) 0.0052(6)
C24A 0.0249(7) 0.0234(7) 0.0188(8) -0.0008(6) 0.0026(7) 0.0052(6)
C25A 0.0249(7) 0.0234(7) 0.0188(8) -0.0008(6) 0.0026(7) 0.0052(6)
C31 0.0174(9) 0.0253(10) 0.0174(9) -0.0009(7) 0.0057(7) -0.0001(8)
C32 0.0187(9) 0.0254(10) 0.0181(9) 0.0008(8) 0.0038(7) 0.0044(8)
C33 0.0187(9) 0.0284(10) 0.0175(9) -0.0018(8) 0.0039(7) -0.0011(8)
C35 0.0229(10) 0.0275(11) 0.0218(9) 0.0011(8) 0.0009(8) 0.0054(8)
C34 0.0178(9) 0.0224(10) 0.0248(10) 0.0001(7) 0.0062(8) 0.0004(8)
C36 0.0256(10) 0.0296(11) 0.0166(9) -0.0018(8) 0.0018(8) 0.0008(8)

loop_
_atom_type_symbol
_atom_type_description
_atom_type_scat_dispersion_real
_atom_type_scat_dispersion_imag
_atom_type_scat_source
C C 0.0033 0.0016 'International Tables Vol C Tables 4.2.6.8 and 6.1.1.4'
H H 0.0000 0.0000 'International Tables Vol C Tables 4.2.6.8 and 6.1.1.4'
Cl Cl 0.1484 0.1585 'International Tables Vol C Tables 4.2.6.8 and 6.1.1.4'
N N 0.0061 0.0033 'International Tables Vol C Tables 4.2.6.8 and 6.1.1.4'
S S 0.1246 0.1234 'International Tables Vol C Tables 4.2.6.8 and 6.1.1.4'

loop_
_geom_angle_atom_site_label_1
_geom_angle_atom_site_label_2
_geom_angle_atom_site_label_3
_geom_angle
_geom_angle_publ_flag
N1 C1 C2 176.2(2) y
C1 C2 C3 120.69(17) y
C1 C2 C22 114.88(15) y
C3 C2 C22 124.33(15) y
C23A C22 C23 105.7(5) no
C23A C22 C2 127.1(5) no
C23 C22 C2 127.15(12) no
C23A C22 S21A 113.7(5) no
C2 C22 S21A 119.07(12) no
C23 C22 S21 109.55(13) no
C2 C22 S21 123.26(11) no
S21A C22 S21 117.65(12) no
C22 S21 C25 91.65(8) no
C22 C23 C24 115.77(15) no
C22 C23 H23 122.1 no
C24 C23 H23 122.1 no
C25 C24 C23 109.12(9) no
C25 C24 H24 125.4 no
C23 C24 H24 125.4 no
C24 C25 S21 113.90(6) no
C24 C25 H25 123.0 no
S21 C25 H25 123.0 no
C22 S21A C25A 84.8(4) no
C22 C23A C24A 116.7(8) no
C22 C23A H23A 121.7 no
C24A C23A H23A 121.7 no
C25A C24A C23A 101.2(9) no
C25A C24A H24A 129.4 no
C23A C24A H24A 129.4 no
C24A C25A S21A 123.1(8) no
C24A C25A H25A 118.5 no
S21A C25A H25A 118.5 no
C2 C3 C31 127.00(17) no
C2 C3 H3 116.5 no
C31 C3 H3 116.5 no
C36 C31 C32 118.72(18) no
C36 C31 C3 119.34(17) no
C32 C31 C3 121.92(17) no
C33 C32 C31 120.42(18) no
C33 C32 H32 119.8 no
C31 C32 H32 119.8 no
C34 C33 C32 119.33(18) no
C34 C33 H33 120.3 no
C32 C33 H33 120.3 no
C34 C35 C36 118.79(18) no
C34 C35 H35 120.6 no
C36 C35 H35 120.6 no
C35 C34 C33 121.51(18) no
C35 C34 Cl34 119.64(15) no
C33 C34 Cl34 118.84(15) no
C35 C36 C31 121.13(18) no
C35 C36 H36 119.4 no
C31 C36 H36 119.4 no

loop_
_geom_bond_atom_site_label_1
_geom_bond_atom_site_label_2
_geom_bond_distance
_geom_bond_publ_flag
C1 N1 1.147(3) y
C1 C2 1.448(3) y
C2 C3 1.346(3) y
C2 C22 1.460(2) no
C22 C23A 1.3620(11) no
C22 C23 1.3635(10) no
C22 S21A 1.7058(10) no
C22 S21 1.7151(9) no
S21 C25 1.7153 no
C23 C24 1.4244(10) no
C23 H23 0.95 no
C24 C25 1.3516 no
C24 H24 0.95 no
C25 H25 0.95 no
S21A C25A 1.7125(11) no
C23A C24A 1.4240(11) no
C23A H23A 0.95 no
C24A C25A 1.3622(11) no
C24A H24A 0.95 no
C25A H25A 0.95 no
C3 C31 1.467(3) no
C3 H3 0.95 no
C31 C36 1.395(3) no
C31 C32 1.400(3) no
C32 C33 1.386(3) no
C32 H32 0.95 no
C33 C34 1.383(3) no
C33 H33 0.95 no
C35 C34 1.381(3) no
C35 C36 1.386(3) no
C35 H35 0.95 no
C34 Cl34 1.744(2) no
C36 H36 0.95 no

loop_
_geom_hbond_atom_site_label_D
_geom_hbond_atom_site_label_H
_geom_hbond_atom_site_label_A
_geom_hbond_site_symmetry_A
_geom_hbond_distance_DH
_geom_hbond_distance_HA
_geom_hbond_distance_DA
_geom_hbond_angle_DHA
_geom_hbond_publ_flag
C3 H3 N1 4_554 0.95 2.53 3.438(2) 161 y

loop_
_geom_torsion_atom_site_label_1
_geom_torsion_atom_site_label_2
_geom_torsion_atom_site_label_3
_geom_torsion_atom_site_label_4
_geom_torsion
_geom_torsion_publ_flag
C3 C2 C22 C23A 6.4(10) no
C1 C2 C22 C23A -177.1(10) no
C3 C2 C22 C23 -173.3(2) no
C1 C2 C22 C23 3.2(3) no
C1 C2 C22 S21A -1.0(3) no
C3 C2 C22 S21 4.2(3) y
C3 C2 C22 S21A -177.4(2) y
C1 C2 C22 S21 -179.31(14) no
C23A C22 S21 C25 26(10) no
C23 C22 S21 C25 -0.2(2) no
C2 C22 S21 C25 -178.08(19) no
S21A C22 S21 C25 3.55(17) no
C23A C22 C23 C24 -1.1(8) no
C2 C22 C23 C24 178.7(2) no
S21A C22 C23 C24 -157.0(16) no
S21 C22 C23 C24 0.9(4) no
C22 C23 C24 C25 -1.3(3) no
C23 C24 C25 S21 1.13(13) no
C22 S21 C25 C24 -0.59(9) no
C23A C22 S21A C25A -6.2(12) no
C23 C22 S21A C25A 19.2(12) no
C2 C22 S21A C25A 177.2(6) no
S21 C22 S21A C25A -4.4(7) no
C23 C22 C23A C24A 2.9(17) no
C2 C22 C23A C24A -176.8(11) no
S21A C22 C23A C24A 6.8(19) no
S21 C22 C23A C24A -151(11) no
C22 C23A C24A C25A -2.9(17) no
C23A C24A C25A S21A -2.3(13) no
C22 S21A C25A C24A 5.1(9) no
C1 C2 C3 C31 5.9(3) no
C22 C2 C3 C31 -177.85(18) no
C2 C3 C31 C36 -143.7(2) no
C2 C3 C31 C32 37.9(3) y
C36 C31 C32 C33 2.2(3) no
C3 C31 C32 C33 -179.30(17) no
C31 C32 C33 C34 0.6(3) no
C36 C35 C34 C33 1.3(3) no
C36 C35 C34 Cl34 -178.44(15) no
C32 C33 C34 C35 -2.4(3) no
C32 C33 C34 Cl34 177.34(14) no
C34 C35 C36 C31 1.6(3) no
C32 C31 C36 C35 -3.4(3) no
C3 C31 C36 C35 178.13(18) no
